data_7238275
loop_
_publ_author_name
'Klein, Nicole'
'Herzog, Christin'
'Sabo, Michal'
'Senkovska, Irena'
'Getzschmann, J\"urgen'
'Paasch, Silvia'
'Lohe, Martin R.'
'Brunner, Eike'
'Kaskel, Stefan'

_publ_section_title
;
 Monitoring adsorption-induced switching by (129)Xe NMR spectroscopy in a
 new metal-organic framework Ni(2)(2,6-ndc)(2)(dabco).
;
_journal_issue 37
_journal_name_full 'Physical chemistry chemical physics : PCCP'
_journal_page_first 11778
_journal_page_last 11784
_journal_paper_doi 10.1039/c003835k
_journal_volume 12
_journal_year 2010
_chemical_formula_moiety 'C30 H24 N2 Ni2 O8'
_chemical_formula_sum 'C30 H24 N2 Ni2 O8'
_chemical_formula_weight 657.91
_chemical_name_common Ni2(2,6-ndc)2(dabco)-DUT-8(Ni)
_chemical_properties_physical 'air-sensitive, moisture-sensitive'
_space_group_IT_number 85
_space_group_name_Hall '-P 4a'
_space_group_name_H-M_alt 'P 4/n :2'
_symmetry_cell_setting tetragonal
_symmetry_Int_Tables_number 85
_symmetry_space_group_name_Hall '-P 4a'
_symmetry_space_group_name_H-M 'P 4/n :2'
_atom_sites_solution_hydrogens geom
_atom_sites_solution_primary direct
_atom_sites_solution_secondary difmap
_audit_creation_method SHELXL-97
_cell_angle_alpha 90.00
_cell_angle_beta 90.00
_cell_angle_gamma 90.00
_cell_formula_units_Z 2
_cell_length_a 18.4312(16)
_cell_length_b 18.4312(16)
_cell_length_c 9.3905(8)
_cell_measurement_temperature 293(2)
_cell_volume 3190.0(5)
_computing_cell_refinement 'X-Area 1.35'
_computing_data_collection 'X-Area 1.35'
_computing_data_reduction 'X-Area 1.35'
_computing_molecular_graphics 'Diamond 3.1a'
_computing_publication_material WinGX
_computing_structure_refinement 'SHELXL-97 (Sheldrick, 1997)'
_computing_structure_solution 'SHELXL-96 (Sheldrick, 1996)'
_diffrn_ambient_pressure 100
_diffrn_ambient_temperature 293(2)
_diffrn_measured_fraction_theta_full 0.985
_diffrn_measured_fraction_theta_max 0.985
_diffrn_measurement_device_type 'IPDS II'
_diffrn_measurement_method Omega-Scan
_diffrn_radiation_monochromator graphite
_diffrn_radiation_type MoK\a
_diffrn_radiation_wavelength 0.71073
_diffrn_reflns_av_R_equivalents 0.2694
_diffrn_reflns_av_sigmaI/netI 0.1344
_diffrn_reflns_limit_h_max 26
_diffrn_reflns_limit_h_min -26
_diffrn_reflns_limit_k_max 26
_diffrn_reflns_limit_k_min -26
_diffrn_reflns_limit_l_max 13
_diffrn_reflns_limit_l_min -11
_diffrn_reflns_number 78281
_diffrn_reflns_theta_full 30.82
_diffrn_reflns_theta_max 30.82
_diffrn_reflns_theta_min 2.17
_diffrn_source 'sealed tube'
_exptl_absorpt_coefficient_mu 0.614
_exptl_absorpt_correction_type none
_exptl_crystal_colour green
_exptl_crystal_density_diffrn 0.685
_exptl_crystal_density_method 'not measured'
_exptl_crystal_description block
_exptl_crystal_F_000 676
_exptl_crystal_recrystallization_method DMF/MeOH
_exptl_crystal_size_max 0.2
_exptl_crystal_size_mid 0.1
_exptl_crystal_size_min 0.1
_platon_squeeze_details
;
;
_refine_diff_density_max 0.674
_refine_diff_density_min -0.169
_refine_diff_density_rms 0.039
_refine_ls_extinction_method none
_refine_ls_goodness_of_fit_ref 1.094
_refine_ls_hydrogen_treatment constr
_refine_ls_matrix_type full
_refine_ls_number_parameters 99
_refine_ls_number_reflns 4941
_refine_ls_number_restraints 0
_refine_ls_restrained_S_all 1.094
_refine_ls_R_factor_all 0.2418
_refine_ls_R_factor_gt 0.1546
_refine_ls_shift/su_max 0.049
_refine_ls_shift/su_mean 0.005
_refine_ls_structure_factor_coef Fsqd
_refine_ls_weighting_details 'calc w=1/[\s^2^(Fo^2^)+(0.1750P)^2^] where P=(Fo^2^+2Fc^2^)/3'
_refine_ls_weighting_scheme calc
_refine_ls_wR_factor_gt 0.3428
_refine_ls_wR_factor_ref 0.3858
_reflns_number_gt 1987
_reflns_number_total 4941
_reflns_threshold_expression >2sigma(I)
_cod_data_source_file c003835k.txt
_cod_data_source_block Ni2(ndc)2dabco-NN8-293K1-c
_cod_original_sg_symbol_Hall '-P 4a '
_cod_original_sg_symbol_H-M 'P 4/n'
_cod_database_code 7238275

loop_
_symmetry_equiv_pos_as_xyz
'x, y, z'
'-x+1/2, -y+1/2, z'
'-y+1/2, x, z'
'y, -x+1/2, z'
'-x, -y, -z'
'x-1/2, y-1/2, -z'
'y-1/2, -x, -z'
'-y, x-1/2, -z'

loop_
_atom_site_label
_atom_site_type_symbol
_atom_site_fract_x
_atom_site_fract_y
_atom_site_fract_z
_atom_site_U_iso_or_equiv
_atom_site_adp_type
_atom_site_occupancy
_atom_site_symmetry_multiplicity
_atom_site_calc_flag
_atom_site_refinement_flags
Ni1 Ni 0.2500 0.2500 0.69595(17) 0.0704(10) Uani 1 4 d S
Ni2 Ni 0.2500 0.2500 0.41535(16) 0.0678(10) Uani 1 4 d S
O1 O 0.1735(3) 0.1733(3) 0.4435(5) 0.0890(16) Uani 1 1 d .
O2 O 0.1739(4) 0.1731(4) 0.6758(6) 0.111(2) Uani 1 1 d .
C1 C 0.1506(5) 0.1508(5) 0.5555(9) 0.097(2) Uani 1 1 d .
C2 C 0.0955(5) 0.0956(5) 0.5589(9) 0.105(3) Uani 1 1 d .
C3 C 0.0664(6) 0.0662(6) 0.4401(9) 0.112(2) Uani 1 1 d .
H3 H 0.0839 0.0825 0.3528 0.135 Uiso 1 1 calc R
C4 C 0.0667(6) 0.0681(6) 0.6880(9) 0.112(2) Uani 1 1 d .
H4 H 0.0831 0.0867 0.7742 0.135 Uiso 1 1 calc R
C5 C 0.0166(8) 0.0162(8) 0.6881(10) 0.142(5) Uani 1 1 d .
H5 H 0.0003 -0.0010 0.7755 0.171 Uiso 1 1 calc R
C6 C 0.0136(5) 0.0147(5) 0.4382(9) 0.107(3) Uani 1 1 d .
N2 N 0.2500 0.2500 0.9008(6) 0.0385(15) Uani 1 4 d S
N1 N 0.2500 0.2500 1.2001(6) 0.0421(16) Uani 1 4 d S
C8 C 0.3239(11) 0.2545(10) 1.147(2) 0.084(3) Uani 0.38 1 d P
H8A H 0.3487 0.2084 1.1574 0.101 Uiso 0.38 1 calc PR
H8B H 0.3511 0.2915 1.1972 0.101 Uiso 0.38 1 calc PR
C9 C 0.3004(11) 0.3060(9) 1.137(2) 0.084(3) Uani 0.38 1 d P
H9A H 0.3501 0.2887 1.1370 0.101 Uiso 0.38 1 calc PR
H9B H 0.2980 0.3511 1.1900 0.101 Uiso 0.38 1 calc PR
C10 C 0.2697(13) 0.3178(10) 0.967(2) 0.084(3) Uani 0.38 1 d P
H10A H 0.2278 0.3497 0.9683 0.101 Uiso 0.38 1 calc PR
H10B H 0.3072 0.3411 0.9107 0.101 Uiso 0.38 1 calc PR
C11 C 0.3137(12) 0.2776(11) 0.963(2) 0.084(3) Uani 0.38 1 d P
H11A H 0.3136 0.3300 0.9542 0.101 Uiso 0.38 1 calc PR
H11B H 0.3552 0.2593 0.9110 0.101 Uiso 0.38 1 calc PR

loop_
_atom_site_aniso_label
_atom_site_aniso_U_11
_atom_site_aniso_U_22
_atom_site_aniso_U_33
_atom_site_aniso_U_23
_atom_site_aniso_U_13
_atom_site_aniso_U_12
Ni1 0.0675(11) 0.0675(11) 0.0764(13) 0.000 0.000 0.000
Ni2 0.0651(10) 0.0651(10) 0.0732(14) 0.000 0.000 0.000
O1 0.098(3) 0.098(3) 0.072(3) 0.008(2) 0.008(2) -0.035(2)
O2 0.129(5) 0.129(5) 0.075(3) 0.003(3) 0.004(3) -0.021(4)
C1 0.100(5) 0.105(5) 0.087(4) -0.011(4) -0.013(4) -0.007(4)
C2 0.112(6) 0.117(6) 0.087(5) 0.006(4) 0.003(4) -0.028(5)
C3 0.130(5) 0.128(5) 0.079(3) 0.000(3) -0.002(3) -0.037(4)
C4 0.130(5) 0.128(5) 0.079(3) 0.000(3) -0.002(3) -0.037(4)
C5 0.178(11) 0.170(10) 0.079(5) 0.010(5) 0.007(5) -0.083(9)
C6 0.118(6) 0.112(6) 0.090(5) 0.002(4) 0.003(4) -0.046(5)
N2 0.0341(17) 0.0341(17) 0.047(3) 0.000 0.000 0.000
N1 0.054(2) 0.054(2) 0.017(2) 0.000 0.000 0.000
C8 0.094(6) 0.065(4) 0.094(5) -0.001(4) -0.016(5) -0.036(4)
C9 0.094(6) 0.065(4) 0.094(5) -0.001(4) -0.016(5) -0.036(4)
C10 0.094(6) 0.065(4) 0.094(5) -0.001(4) -0.016(5) -0.036(4)
C11 0.094(6) 0.065(4) 0.094(5) -0.001(4) -0.016(5) -0.036(4)

loop_
_atom_type_symbol
_atom_type_description
_atom_type_scat_dispersion_real
_atom_type_scat_dispersion_imag
_atom_type_scat_source
H H 0.0000 0.0000 'International Tables Vol C Tables 4.2.6.8 and 6.1.1.4'
C C 0.0030 0.0020 'International Tables Vol C Tables 4.2.6.8 and 6.1.1.4'
N N 0.0060 0.0030 'International Tables Vol C Tables 4.2.6.8 and 6.1.1.4'
O O 0.0110 0.0060 'International Tables Vol C Tables 4.2.6.8 and 6.1.1.4'
Ni Ni 0.3390 1.1120 'International Tables Vol C Tables 4.2.6.8 and 6.1.1.4'

loop_
_geom_angle_atom_site_label_1
_geom_angle_atom_site_label_2
_geom_angle_atom_site_label_3
_geom_angle
_geom_angle_site_symmetry_1
_geom_angle_site_symmetry_3
N2 Ni1 O2 95.42(17) . .
O2 Ni1 O2 89.49(3) 4 .
O2 Ni1 O2 169.2(3) . 2
N2 Ni1 Ni2 180.000(1) . .
O2 Ni1 Ni2 84.58(17) . .
O1 Ni2 O1 89.01(4) 4 .
O1 Ni2 O1 164.9(3) 2 .
O1 Ni2 N1 97.55(15) . 1_554
O1 Ni2 Ni1 82.45(15) . .
N1 Ni2 Ni1 180.0 1_554 .
C1 O1 Ni2 127.0(5) . .
C1 O2 Ni1 123.2(6) . .
O1 C1 O2 122.8(8) . .
O1 C1 C2 120.7(7) . .
O2 C1 C2 116.5(8) . .
C3 C2 C4 114.4(8) . .
C3 C2 C1 123.0(8) . .
C4 C2 C1 122.5(8) . .
C2 C3 C6 125.1(8) . .
C5 C4 C2 121.3(8) . .
C4 C5 C6 123.8(8) . 5_556
C3 C6 C6 121.7(10) . 5_556
C3 C6 C5 124.6(8) . 5_556
C6 C6 C5 113.7(9) 5_556 5_556
C11 N2 C11 130.8(17) 2 .
C11 N2 C11 80.0(6) . 4
C11 N2 C10 110.1(10) 2 .
C11 N2 C10 45.4(10) . .
C11 N2 C10 116.9(11) 4 .
C10 N2 C10 79.3(6) . 4
C10 N2 C10 129.0(15) . 2
C11 N2 Ni1 114.6(8) . .
C10 N2 Ni1 115.5(8) . .
C8 N1 C8 139.8(15) 2 .
C8 N1 C8 83.2(5) 4 .
C8 N1 C9 118.7(10) . 2
C9 N1 C9 133.7(14) 2 .
C8 N1 C9 118.1(10) . 3
C9 N1 C9 81.1(5) 2 3
C8 N1 Ni2 110.1(8) . 1_556
C9 N1 Ni2 113.1(7) . 1_556
N1 C8 C11 104.3(13) . .
N1 C9 C10 104.5(10) . .
N2 C10 C9 112.0(13) . .
N2 C11 C8 113.8(12) . .
H8A C8 H8B 108.9 . .
H9A C9 H9B 108.8 . .
N2 C10 H10A 109.2 . .
N2 C10 H10B 109.2 . .
H10A C10 H10B 107.9 . .
N2 C11 H11A 108.5 . .
N2 C11 H11B 108.5 . .
H11A C11 H11B 107.5 . .

loop_
_geom_bond_atom_site_label_1
_geom_bond_atom_site_label_2
_geom_bond_distance
_geom_bond_site_symmetry_2
Ni1 N2 1.924(6) .
Ni1 O2 2.003(7) .
Ni1 O2 2.003(7) 3
Ni1 Ni2 2.635(2) .
Ni2 O1 2.014(4) .
Ni2 N1 2.022(5) 1_554
O1 C1 1.207(10) .
O2 C1 1.277(9) .
C1 C2 1.437(12) .
C2 C3 1.352(12) .
C2 C4 1.417(12) .
C3 C6 1.360(12) .
C4 C5 1.329(14) .
C5 C6 1.428(13) 5_556
C6 C6 1.376(16) 5_556
N2 C11 1.407(16) .
N2 C10 1.443(15) .
N1 C8 1.45(2) .
N1 C9 1.510(16) .
C8 C11 1.79(3) .
C9 C10 1.71(3) .
C8 H8A 0.9700 .
C8 H8B 0.9700 .
C9 H9A 0.9700 .
C9 H9B 0.9700 .
C10 H10A 0.9700 .
C10 H10B 0.9700 .
C11 H11A 0.9700 .
C11 H11B 0.9700 .

loop_
_platon_squeeze_void_nr
_platon_squeeze_void_average_x
_platon_squeeze_void_average_y
_platon_squeeze_void_average_z
_platon_squeeze_void_volume
_platon_squeeze_void_count_electrons
_platon_squeeze_void_content
1 -0.019 0.081 -0.008 2104 638 ' '
